data_7016119
loop_
_publ_author_name
'Xu, Zhi-Wei'
'Han, Lei'
'Ji, Cheng'
'Zhang, Rui'
'Shen, Xu-Jie'
'Yan, Hong'

_publ_section_title
;
 Reactivity of the 16e (p-cymene)Ru half-sandwich complex containing a
 chelating 1,2-dicarba-closo-dodecaborane-1,2-dithiolate ligand towards
 diynes.
;
_journal_issue 26
_journal_name_full 'Dalton transactions (Cambridge, England : 2003)'
_journal_page_first 6992
_journal_page_last 6997
_journal_paper_doi 10.1039/c1dt10291e
_journal_volume 40
_journal_year 2011
_chemical_formula_moiety 'C19 H29 B10 Br Cl2 Ru S3'
_chemical_formula_sum 'C19 H29 B10 Br Cl2 Ru S3'
_chemical_formula_weight 713.58
_chemical_melting_point 405
_chemical_name_systematic
;
?
;
_space_group_IT_number 14
_symmetry_cell_setting monoclinic
_symmetry_space_group_name_Hall '-P 2ybc'
_symmetry_space_group_name_H-M 'P 1 21/c 1'
_atom_sites_solution_hydrogens geom
_atom_sites_solution_primary direct
_atom_sites_solution_secondary difmap
_audit_creation_method SHELXL-97
_cell_angle_alpha 90.00
_cell_angle_beta 92.059(4)
_cell_angle_gamma 90.00
_cell_formula_units_Z 4
_cell_length_a 9.275(3)
_cell_length_b 11.075(3)
_cell_length_c 28.066(8)
_cell_measurement_reflns_used 4475
_cell_measurement_temperature 296(2)
_cell_measurement_theta_max 26.87
_cell_measurement_theta_min 2.34
_cell_volume 2881.1(15)
_computing_cell_refinement 'Bruker XSCANS'
_computing_data_collection 'Bruker XSCANS'
_computing_data_reduction 'Bruker SHELXTL'
_computing_molecular_graphics 'Bruker SHELXTL'
_computing_publication_material 'Bruker SHELXTL'
_computing_structure_refinement 'Bruker SHELXTL'
_computing_structure_solution 'Bruker SHELXTL'
_diffrn_ambient_temperature 296(2)
_diffrn_measured_fraction_theta_full 0.998
_diffrn_measured_fraction_theta_max 0.998
_diffrn_measurement_device_type 'Bruker Smart Apex CCD area detector'
_diffrn_measurement_method 'phi and omega scans'
_diffrn_radiation_monochromator graphite
_diffrn_radiation_source 'fine-focus sealed tube'
_diffrn_radiation_type MoK\a
_diffrn_radiation_wavelength 0.71073
_diffrn_reflns_av_R_equivalents 0.0629
_diffrn_reflns_av_sigmaI/netI 0.0800
_diffrn_reflns_limit_h_max 10
_diffrn_reflns_limit_h_min -11
_diffrn_reflns_limit_k_max 13
_diffrn_reflns_limit_k_min -13
_diffrn_reflns_limit_l_max 24
_diffrn_reflns_limit_l_min -33
_diffrn_reflns_number 14240
_diffrn_reflns_theta_full 25.50
_diffrn_reflns_theta_max 25.50
_diffrn_reflns_theta_min 1.98
_exptl_absorpt_coefficient_mu 2.346
_exptl_absorpt_correction_T_max 0.8166
_exptl_absorpt_correction_T_min 0.7824
_exptl_absorpt_correction_type multi-scan
_exptl_absorpt_process_details 'SADABS; Bruker, 2000'
_exptl_crystal_colour yellow
_exptl_crystal_density_diffrn 1.645
_exptl_crystal_density_method 'not measured'
_exptl_crystal_description block
_exptl_crystal_F_000 1416
_exptl_crystal_size_max 0.11
_exptl_crystal_size_mid 0.10
_exptl_crystal_size_min 0.09
_refine_diff_density_max 2.055
_refine_diff_density_min -1.395
_refine_diff_density_rms 0.155
_refine_ls_extinction_method none
_refine_ls_goodness_of_fit_ref 1.060
_refine_ls_hydrogen_treatment constr
_refine_ls_matrix_type full
_refine_ls_number_parameters 325
_refine_ls_number_reflns 5355
_refine_ls_number_restraints 12
_refine_ls_restrained_S_all 1.108
_refine_ls_R_factor_all 0.0895
_refine_ls_R_factor_gt 0.0646
_refine_ls_shift/su_max 0.002
_refine_ls_shift/su_mean 0.000
_refine_ls_structure_factor_coef Fsqd
_refine_ls_weighting_details 'calc w=1/[\s^2^(Fo^2^)+(0.1039P)^2^+0.0000P] where P=(Fo^2^+2Fc^2^)/3'
_refine_ls_weighting_scheme calc
_refine_ls_wR_factor_gt 0.1648
_refine_ls_wR_factor_ref 0.1755
_reflns_number_gt 3965
_reflns_number_total 5355
_reflns_threshold_expression >2sigma(I)
_cod_data_source_file c1dt10291e.txt
_cod_data_source_block 3
_cod_depositor_comments
;
The following automatic conversions were performed:

'_symmetry_cell_setting' value 'Monoclinic' changed to 'monoclinic'
according to /home/saulius/struct/CIF-dictionaries/cif_core.dic
dictionary named 'cif_core.dic' version 2.4.1 from 2010-06-29.

Automatic conversion script
Id: cif_fix_values 1715 2011-07-08 13:25:40Z adriana 
;
_cod_original_cell_volume 2880.9(14)
_cod_original_sg_symbol_H-M P2(1)/c
_cod_database_code 7016119

loop_
_symmetry_equiv_pos_as_xyz
'x, y, z'
'-x, y+1/2, -z+1/2'
'-x, -y, -z'
'x, -y-1/2, z-1/2'

loop_
_atom_site_label
_atom_site_type_symbol
_atom_site_fract_x
_atom_site_fract_y
_atom_site_fract_z
_atom_site_U_iso_or_equiv
_atom_site_adp_type
_atom_site_occupancy
_atom_site_symmetry_multiplicity
_atom_site_calc_flag
_atom_site_refinement_flags
_atom_site_disorder_assembly
_atom_site_disorder_group
Ru1 Ru 0.56994(5) 1.03817(4) 0.629794(18) 0.02428(19) Uani 1 1 d . . .
B3 B 0.7539(7) 0.9412(6) 0.6070(3) 0.0267(16) Uani 1 1 d . . .
B4 B 0.9225(8) 0.8820(7) 0.6342(3) 0.0350(18) Uani 1 1 d . . .
H4 H 0.9760 0.9265 0.6651 0.042 Uiso 1 1 calc R . .
B5 B 0.9187(9) 0.7209(8) 0.6278(4) 0.046(2) Uani 1 1 d . . .
H6 H 0.9696 0.6615 0.6549 0.055 Uiso 1 1 calc R . .
B6 B 0.7536(9) 0.6786(7) 0.5967(3) 0.042(2) Uani 1 1 d . . .
H5 H 0.6958 0.5942 0.6040 0.050 Uiso 1 1 calc R . .
B7 B 0.7603(9) 0.9019(7) 0.5449(3) 0.0368(18) Uani 1 1 d . . .
H8 H 0.7086 0.9603 0.5176 0.044 Uiso 1 1 calc R . .
B8 B 0.9219(9) 0.9449(8) 0.5767(3) 0.039(2) Uani 1 1 d . . .
H9 H 0.9759 1.0317 0.5705 0.047 Uiso 1 1 calc R . .
B9 B 1.0195(10) 0.8103(8) 0.5884(4) 0.053(3) Uani 1 1 d . . .
H7 H 1.1382 0.8088 0.5893 0.063 Uiso 1 1 calc R . .
B10 B 0.9177(10) 0.6851(8) 0.5660(3) 0.048(2) Uani 1 1 d . . .
H11 H 0.9689 0.6024 0.5529 0.058 Uiso 1 1 calc R . .
B11 B 0.7557(10) 0.7435(8) 0.5382(3) 0.045(2) Uani 1 1 d . . .
H10 H 0.7009 0.6995 0.5074 0.054 Uiso 1 1 calc R . .
B12 B 0.9228(10) 0.8247(8) 0.5342(3) 0.050(2) Uani 1 1 d . . .
H12 H 0.9783 0.8332 0.5004 0.061 Uiso 1 1 calc R . .
Br1 Br 0.04615(9) 0.78571(10) 0.76475(3) 0.0656(3) Uani 1 1 d . . .
C1 C 0.7671(7) 0.8011(5) 0.6356(2) 0.0304(15) Uani 1 1 d . . .
C2 C 0.6711(7) 0.8155(5) 0.5828(2) 0.0304(14) Uani 1 1 d . . .
C3 C 0.6825(7) 1.0300(5) 0.6988(2) 0.0290(14) Uani 1 1 d . . .
H9A H 0.7850 1.0130 0.6987 0.035 Uiso 1 1 calc R . .
H9B H 0.6572 1.0911 0.7218 0.035 Uiso 1 1 calc R . .
C4 C 0.5888(7) 0.9293(5) 0.6943(2) 0.0279(14) Uani 1 1 d . . .
C5 C 0.4552(7) 0.9211(6) 0.7216(2) 0.0326(15) Uani 1 1 d . . .
C6 C 0.4110(9) 0.9900(6) 0.7586(3) 0.0438(18) Uani 1 1 d . . .
H12A H 0.4663 1.0530 0.7713 0.053 Uiso 1 1 calc R . .
C7 C 0.2776(9) 0.9596(7) 0.7758(3) 0.0479(19) Uani 1 1 d . . .
H13A H 0.2336 1.0001 0.8004 0.057 Uiso 1 1 calc R . .
C8 C 0.2198(7) 0.8642(6) 0.7525(3) 0.0385(17) Uani 1 1 d . . .
C9 C 0.3594(7) 1.1579(6) 0.6353(3) 0.0380(17) Uani 1 1 d . . .
C10 C 0.4758(8) 1.2139(5) 0.6579(3) 0.0360(16) Uani 1 1 d . . .
H3A H 0.4744 1.2263 0.6925 0.043 Uiso 1 1 calc R . .
C11 C 0.6046(7) 1.2407(5) 0.6339(2) 0.0320(15) Uani 1 1 d . . .
H8A H 0.6881 1.2716 0.6525 0.038 Uiso 1 1 calc R . .
C12 C 0.6215(7) 1.2116(5) 0.5862(2) 0.0317(15) Uani 1 1 d . . .
C13 C 0.5073(7) 1.1450(5) 0.5637(2) 0.0335(15) Uani 1 1 d . . .
H6A H 0.5208 1.1094 0.5322 0.040 Uiso 1 1 calc R . .
C14 C 0.3784(7) 1.1199(6) 0.5882(2) 0.0354(16) Uani 1 1 d . . .
H5A H 0.3067 1.0656 0.5733 0.043 Uiso 1 1 calc R . .
C15 C 0.2191(8) 1.1360(8) 0.6598(3) 0.054(2) Uani 1 1 d . . .
H15A H 0.1567 1.2044 0.6550 0.081 Uiso 1 1 calc R . .
H15B H 0.2384 1.1245 0.6933 0.081 Uiso 1 1 calc R . .
H15C H 0.1731 1.0651 0.6467 0.081 Uiso 1 1 calc R . .
C16 C 0.8764(9) 1.2923(8) 0.5888(3) 0.062(2) Uani 1 1 d . . .
H16A H 0.9035 1.2303 0.6113 0.094 Uiso 1 1 calc R . .
H16B H 0.8498 1.3639 0.6056 0.094 Uiso 1 1 calc R . .
H16C H 0.9564 1.3098 0.5692 0.094 Uiso 1 1 calc R . .
C17 C 0.7499(8) 1.2495(6) 0.5579(3) 0.0407(17) Uani 1 1 d . . .
H17A H 0.7819 1.1784 0.5404 0.049 Uiso 1 1 calc R . .
C18 C 0.7008(11) 1.3443(8) 0.5209(3) 0.070(3) Uani 1 1 d . . .
H18A H 0.7815 1.3685 0.5027 0.106 Uiso 1 1 calc R . .
H18B H 0.6629 1.4134 0.5369 0.106 Uiso 1 1 calc R . .
H18C H 0.6272 1.3104 0.5000 0.106 Uiso 1 1 calc R . .
C19 C 0.6955(17) 0.0456(11) 0.8764(5) 0.116(4) Uani 1 1 d U . .
H19A H 0.7567 0.1108 0.8883 0.139 Uiso 1 1 calc R . .
H19B H 0.6038 0.0809 0.8662 0.139 Uiso 1 1 calc R . .
Cl1 Cl 0.7753(4) -0.0170(3) 0.82594(12) 0.0931(9) Uani 1 1 d . . .
Cl2 Cl 0.6674(7) -0.0448(3) 0.92006(14) 0.172(2) Uani 1 1 d U . .
S1 S 0.66607(18) 0.78094(14) 0.68687(6) 0.0345(4) Uani 1 1 d . . .
S2 S 0.48851(18) 0.85236(14) 0.59185(6) 0.0351(4) Uani 1 1 d . . .
S3 S 0.3263(2) 0.81212(16) 0.70777(7) 0.0394(4) Uani 1 1 d . . .

loop_
_atom_site_aniso_label
_atom_site_aniso_U_11
_atom_site_aniso_U_22
_atom_site_aniso_U_33
_atom_site_aniso_U_23
_atom_site_aniso_U_13
_atom_site_aniso_U_12
Ru1 0.0276(3) 0.0200(3) 0.0251(3) -0.0005(2) -0.0011(2) 0.0027(2)
B3 0.022(4) 0.026(4) 0.032(4) 0.003(3) 0.000(3) 0.003(3)
B4 0.017(4) 0.036(4) 0.053(5) 0.005(4) 0.002(3) 0.003(3)
B5 0.039(5) 0.037(4) 0.062(6) 0.015(4) 0.010(4) 0.016(4)
B6 0.051(5) 0.023(4) 0.051(5) -0.001(4) 0.008(4) 0.011(4)
B7 0.045(5) 0.035(4) 0.031(4) -0.002(3) 0.007(4) 0.006(4)
B8 0.028(4) 0.040(4) 0.052(5) 0.004(4) 0.008(4) 0.008(3)
B9 0.037(5) 0.045(5) 0.078(7) 0.020(5) 0.017(5) 0.018(4)
B10 0.052(6) 0.038(5) 0.056(6) 0.004(4) 0.013(5) 0.016(4)
B11 0.056(6) 0.040(5) 0.039(5) -0.005(4) 0.006(4) 0.013(4)
B12 0.053(6) 0.051(5) 0.048(6) 0.002(4) 0.016(4) 0.020(4)
Br1 0.0434(5) 0.0915(7) 0.0627(6) 0.0140(5) 0.0151(4) -0.0073(5)
C1 0.029(4) 0.022(3) 0.040(4) 0.007(3) 0.005(3) 0.007(3)
C2 0.034(4) 0.026(3) 0.031(4) -0.006(3) -0.003(3) 0.005(3)
C3 0.034(4) 0.028(3) 0.025(3) 0.003(3) 0.000(3) -0.001(3)
C4 0.031(4) 0.028(3) 0.024(3) -0.001(3) -0.002(3) 0.000(3)
C5 0.039(4) 0.029(3) 0.030(4) 0.004(3) 0.000(3) 0.003(3)
C6 0.063(5) 0.028(3) 0.041(5) -0.005(3) 0.012(4) -0.001(3)
C7 0.062(5) 0.045(4) 0.037(4) -0.001(3) 0.011(4) 0.010(4)
C8 0.033(4) 0.047(4) 0.037(4) 0.011(3) 0.011(3) 0.005(3)
C9 0.033(4) 0.030(3) 0.050(5) 0.001(3) 0.000(3) 0.013(3)
C10 0.053(4) 0.021(3) 0.035(4) -0.002(3) 0.007(3) 0.011(3)
C11 0.036(4) 0.022(3) 0.037(4) -0.001(3) -0.008(3) 0.004(3)
C12 0.040(4) 0.020(3) 0.035(4) 0.008(3) 0.003(3) 0.002(3)
C13 0.046(4) 0.028(3) 0.026(4) 0.005(3) -0.006(3) 0.010(3)
C14 0.028(4) 0.034(4) 0.044(4) 0.004(3) -0.008(3) 0.013(3)
C15 0.038(4) 0.060(5) 0.064(6) 0.009(4) 0.012(4) 0.010(4)
C16 0.046(5) 0.069(6) 0.073(7) 0.002(5) 0.003(4) -0.012(4)
C17 0.056(5) 0.027(3) 0.040(4) 0.005(3) 0.006(3) 0.002(3)
C18 0.097(7) 0.057(5) 0.058(6) 0.026(5) 0.018(5) 0.002(5)
C19 0.165(9) 0.084(7) 0.100(8) 0.008(6) 0.018(7) -0.016(7)
Cl1 0.109(2) 0.0755(17) 0.096(2) -0.0049(16) 0.0243(18) -0.0079(16)
Cl2 0.327(6) 0.101(3) 0.091(3) -0.0193(19) 0.045(3) -0.099(3)
S1 0.0381(10) 0.0264(8) 0.0393(10) 0.0091(7) 0.0076(8) 0.0055(7)
S2 0.0323(9) 0.0281(8) 0.0445(11) -0.0093(7) -0.0030(7) 0.0014(7)
S3 0.0396(10) 0.0405(10) 0.0385(10) -0.0049(8) 0.0095(8) -0.0083(8)

loop_
_atom_type_symbol
_atom_type_description
_atom_type_scat_dispersion_real
_atom_type_scat_dispersion_imag
_atom_type_scat_source
C C 0.0033 0.0016 'International Tables Vol C Tables 4.2.6.8 and 6.1.1.4'
H H 0.0000 0.0000 'International Tables Vol C Tables 4.2.6.8 and 6.1.1.4'
B B 0.0013 0.0007 'International Tables Vol C Tables 4.2.6.8 and 6.1.1.4'
S S 0.1246 0.1234 'International Tables Vol C Tables 4.2.6.8 and 6.1.1.4'
Br Br -0.2901 2.4595 'International Tables Vol C Tables 4.2.6.8 and 6.1.1.4'
Ru Ru -1.2594 0.8363 'International Tables Vol C Tables 4.2.6.8 and 6.1.1.4'
Cl Cl 0.1484 0.1585 'International Tables Vol C Tables 4.2.6.8 and 6.1.1.4'

loop_
_geom_angle_atom_site_label_1
_geom_angle_atom_site_label_2
_geom_angle_atom_site_label_3
_geom_angle
_geom_angle_site_symmetry_1
_geom_angle_site_symmetry_3
_geom_angle_publ_flag
B3 Ru1 C3 83.2(3) . . ?
B3 Ru1 C4 86.0(3) . . ?
C3 Ru1 C4 38.0(2) . . ?
B3 Ru1 C13 101.7(3) . . ?
C3 Ru1 C13 149.0(2) . . ?
C4 Ru1 C13 169.7(2) . . ?
B3 Ru1 C11 113.5(3) . . ?
C3 Ru1 C11 86.2(2) . . ?
C4 Ru1 C11 119.9(2) . . ?
C13 Ru1 C11 63.6(2) . . ?
B3 Ru1 C14 131.6(3) . . ?
C3 Ru1 C14 144.6(2) . . ?
C4 Ru1 C14 133.2(2) . . ?
C13 Ru1 C14 36.7(2) . . ?
C11 Ru1 C14 74.9(2) . . ?
B3 Ru1 C10 148.4(3) . . ?
C3 Ru1 C10 84.5(2) . . ?
C4 Ru1 C10 101.8(2) . . ?
C13 Ru1 C10 75.4(2) . . ?
C11 Ru1 C10 36.5(2) . . ?
C14 Ru1 C10 62.5(3) . . ?
B3 Ru1 C12 94.4(2) . . ?
C3 Ru1 C12 113.6(2) . . ?
C4 Ru1 C12 151.5(2) . . ?
C13 Ru1 C12 36.0(2) . . ?
C11 Ru1 C12 35.1(2) . . ?
C14 Ru1 C12 64.9(2) . . ?
C10 Ru1 C12 64.5(2) . . ?
B3 Ru1 C9 166.1(3) . . ?
C3 Ru1 C9 109.7(3) . . ?
C4 Ru1 C9 107.3(2) . . ?
C13 Ru1 C9 64.7(2) . . ?
C11 Ru1 C9 63.9(2) . . ?
C14 Ru1 C9 35.1(2) . . ?
C10 Ru1 C9 34.4(2) . . ?
C12 Ru1 C9 76.1(2) . . ?
B3 Ru1 S2 71.4(2) . . ?
C3 Ru1 S2 119.28(16) . . ?
C4 Ru1 S2 84.84(17) . . ?
C13 Ru1 S2 90.97(17) . . ?
C11 Ru1 S2 154.53(18) . . ?
C14 Ru1 S2 83.54(18) . . ?
C10 Ru1 S2 139.25(19) . . ?
C12 Ru1 S2 122.29(18) . . ?
C9 Ru1 S2 105.01(18) . . ?
C2 B3 C1 59.1(4) . . ?
C2 B3 B7 56.7(4) . . ?
C1 B3 B7 103.1(5) . . ?
C2 B3 B8 102.4(5) . . ?
C1 B3 B8 101.0(5) . . ?
B7 B3 B8 59.3(5) . . ?
C2 B3 B4 103.7(5) . . ?
C1 B3 B4 56.5(4) . . ?
B7 B3 B4 105.0(5) . . ?
B8 B3 B4 57.8(4) . . ?
C2 B3 Ru1 100.1(4) . . ?
C1 B3 Ru1 110.6(4) . . ?
B7 B3 Ru1 117.8(4) . . ?
B8 B3 Ru1 147.6(5) . . ?
B4 B3 Ru1 137.2(5) . . ?
C1 B4 B8 104.8(6) . . ?
C1 B4 B9 103.5(6) . . ?
B8 B4 B9 59.9(5) . . ?
C1 B4 B5 57.6(4) . . ?
B8 B4 B5 107.6(6) . . ?
B9 B4 B5 59.6(5) . . ?
C1 B4 B3 59.2(4) . . ?
B8 B4 B3 60.1(4) . . ?
B9 B4 B3 107.7(6) . . ?
B5 B4 B3 107.5(5) . . ?
C1 B4 H4 125.2 . . ?
B8 B4 H4 122.2 . . ?
B9 B4 H4 122.9 . . ?
B5 B4 H4 122.1 . . ?
B3 B4 H4 121.3 . . ?
C1 B5 B9 104.4(6) . . ?
C1 B5 B10 105.7(6) . . ?
B9 B5 B10 60.1(6) . . ?
C1 B5 B4 58.4(4) . . ?
B9 B5 B4 59.9(5) . . ?
B10 B5 B4 108.6(6) . . ?
C1 B5 B6 60.0(4) . . ?
B9 B5 B6 107.6(7) . . ?
B10 B5 B6 59.6(5) . . ?
B4 B5 B6 108.7(5) . . ?
C1 B5 H6 124.3 . . ?
B9 B5 H6 122.9 . . ?
B10 B5 H6 122.0 . . ?
B4 B5 H6 121.2 . . ?
B6 B5 H6 121.2 . . ?
C2 B6 C1 58.8(4) . . ?
C2 B6 B10 103.5(6) . . ?
C1 B6 B10 103.2(6) . . ?
C2 B6 B11 57.6(4) . . ?
C1 B6 B11 105.0(5) . . ?
B10 B6 B11 60.1(5) . . ?
C2 B6 B5 104.0(5) . . ?
C1 B6 B5 56.8(4) . . ?
B10 B6 B5 59.6(5) . . ?
B11 B6 B5 107.6(6) . . ?
C2 B6 H5 124.7 . . ?
C1 B6 H5 124.7 . . ?
B10 B6 H5 123.8 . . ?
B11 B6 H5 122.1 . . ?
B5 B6 H5 123.0 . . ?
C2 B7 B11 59.2(4) . . ?
C2 B7 B12 106.0(6) . . ?
B11 B7 B12 61.2(5) . . ?
C2 B7 B8 105.2(6) . . ?
B11 B7 B8 109.6(6) . . ?
B12 B7 B8 60.5(5) . . ?
C2 B7 B3 59.2(4) . . ?
B11 B7 B3 110.0(6) . . ?
B12 B7 B3 109.8(6) . . ?
B8 B7 B3 60.5(4) . . ?
C2 B7 H8 124.5 . . ?
B11 B7 H8 120.1 . . ?
B12 B7 H8 121.2 . . ?
B8 B7 H8 122.0 . . ?
B3 B7 H8 120.3 . . ?
B4 B8 B9 60.7(5) . . ?
B4 B8 B7 109.2(6) . . ?
B9 B8 B7 106.5(6) . . ?
B4 B8 B12 108.5(6) . . ?
B9 B8 B12 58.7(5) . . ?
B7 B8 B12 59.4(5) . . ?
B4 B8 B3 62.1(4) . . ?
B9 B8 B3 109.8(6) . . ?
B7 B8 B3 60.3(4) . . ?
B12 B8 B3 108.8(6) . . ?
B4 B8 H9 120.3 . . ?
B9 B8 H9 122.2 . . ?
B7 B8 H9 122.3 . . ?
B12 B8 H9 122.2 . . ?
B3 B8 H9 120.0 . . ?
B12 B9 B8 61.2(5) . . ?
B12 B9 B5 109.1(7) . . ?
B8 B9 B5 107.9(6) . . ?
B12 B9 B10 60.9(6) . . ?
B8 B9 B10 109.3(7) . . ?
B5 B9 B10 60.0(5) . . ?
B12 B9 B4 109.3(6) . . ?
B8 B9 B4 59.3(5) . . ?
B5 B9 B4 60.5(5) . . ?
B10 B9 B4 109.0(6) . . ?
B12 B9 H7 120.4 . . ?
B8 B9 H7 121.6 . . ?
B5 B9 H7 121.6 . . ?
B10 B9 H7 120.9 . . ?
B4 B9 H7 121.3 . . ?
B6 B10 B5 60.7(5) . . ?
B6 B10 B9 108.3(6) . . ?
B5 B10 B9 59.9(5) . . ?
B6 B10 B12 108.4(6) . . ?
B5 B10 B12 107.1(6) . . ?
B9 B10 B12 58.5(5) . . ?
B6 B10 B11 60.4(5) . . ?
B5 B10 B11 108.6(6) . . ?
B9 B10 B11 107.4(6) . . ?
B12 B10 B11 60.4(5) . . ?
B6 B10 H11 121.0 . . ?
B5 B10 H11 121.6 . . ?
B9 B10 H11 122.4 . . ?
B12 B10 H11 122.3 . . ?
B11 B10 H11 121.4 . . ?
C2 B11 B7 57.6(4) . . ?
C2 B11 B10 104.5(6) . . ?
B7 B11 B10 107.2(7) . . ?
C2 B11 B6 59.6(4) . . ?
B7 B11 B6 107.5(6) . . ?
B10 B11 B6 59.5(5) . . ?
C2 B11 B12 103.4(6) . . ?
B7 B11 B12 59.5(5) . . ?
B10 B11 B12 59.7(5) . . ?
B6 B11 B12 107.2(7) . . ?
C2 B11 H10 125.0 . . ?
B7 B11 H10 122.2 . . ?
B10 B11 H10 122.7 . . ?
B6 B11 H10 121.5 . . ?
B12 B11 H10 123.2 . . ?
B9 B12 B7 108.1(6) . . ?
B9 B12 B10 60.5(5) . . ?
B7 B12 B10 107.2(6) . . ?
B9 B12 B8 60.1(5) . . ?
B7 B12 B8 60.1(5) . . ?
B10 B12 B8 108.1(7) . . ?
B9 B12 B11 108.5(7) . . ?
B7 B12 B11 59.3(5) . . ?
B10 B12 B11 59.9(5) . . ?
B8 B12 B11 107.8(6) . . ?
B9 B12 H12 121.2 . . ?
B7 B12 H12 122.2 . . ?
B10 B12 H12 121.8 . . ?
B8 B12 H12 121.6 . . ?
B11 B12 H12 121.8 . . ?
B5 C1 B4 64.0(5) . . ?
B5 C1 C2 110.3(5) . . ?
B4 C1 C2 110.2(5) . . ?
B5 C1 B6 63.2(5) . . ?
B4 C1 B6 115.9(5) . . ?
C2 C1 B6 60.4(4) . . ?
B5 C1 B3 116.9(5) . . ?
B4 C1 B3 64.3(4) . . ?
C2 C1 B3 59.5(4) . . ?
B6 C1 B3 113.6(5) . . ?
B5 C1 S1 120.8(5) . . ?
B4 C1 S1 124.4(5) . . ?
C2 C1 S1 116.4(4) . . ?
B6 C1 S1 112.7(4) . . ?
B3 C1 S1 117.3(4) . . ?
B7 C2 B11 63.1(5) . . ?
B7 C2 C1 110.6(5) . . ?
B11 C2 C1 110.8(5) . . ?
B7 C2 B3 64.1(4) . . ?
B11 C2 B3 117.4(6) . . ?
C1 C2 B3 61.4(4) . . ?
B7 C2 B6 114.7(5) . . ?
B11 C2 B6 62.9(5) . . ?
C1 C2 B6 60.8(4) . . ?
B3 C2 B6 115.6(5) . . ?
B7 C2 S2 117.2(5) . . ?
B11 C2 S2 133.1(5) . . ?
C1 C2 S2 111.7(4) . . ?
B3 C2 S2 100.0(4) . . ?
B6 C2 S2 125.9(5) . . ?
C4 C3 Ru1 71.3(4) . . ?
C4 C3 H9A 116.5 . . ?
Ru1 C3 H9A 116.5 . . ?
C4 C3 H9B 116.5 . . ?
Ru1 C3 H9B 116.5 . . ?
H9A C3 H9B 113.5 . . ?
C3 C4 C5 121.6(6) . . ?
C3 C4 S1 118.8(5) . . ?
C5 C4 S1 110.3(4) . . ?
C3 C4 Ru1 70.6(3) . . ?
C5 C4 Ru1 114.8(4) . . ?
S1 C4 Ru1 115.3(3) . . ?
C6 C5 C4 129.7(7) . . ?
C6 C5 S3 109.6(6) . . ?
C4 C5 S3 120.7(5) . . ?
C5 C6 C7 115.2(7) . . ?
C5 C6 H12A 122.4 . . ?
C7 C6 H12A 122.4 . . ?
C8 C7 C6 111.6(7) . . ?
C8 C7 H13A 124.2 . . ?
C6 C7 H13A 124.2 . . ?
C7 C8 S3 112.8(6) . . ?
C7 C8 Br1 127.4(6) . . ?
S3 C8 Br1 119.8(4) . . ?
C10 C9 C14 116.4(6) . . ?
C10 C9 C15 122.3(7) . . ?
C14 C9 C15 121.3(7) . . ?
C10 C9 Ru1 69.4(4) . . ?
C14 C9 Ru1 68.8(4) . . ?
C15 C9 Ru1 131.6(5) . . ?
C9 C10 C11 122.1(6) . . ?
C9 C10 Ru1 76.2(4) . . ?
C11 C10 Ru1 71.1(3) . . ?
C9 C10 H3A 118.7 . . ?
C11 C10 H3A 118.7 . . ?
Ru1 C10 H3A 118.7 . . ?
C12 C11 C10 122.2(6) . . ?
C12 C11 Ru1 75.1(4) . . ?
C10 C11 Ru1 72.4(3) . . ?
C12 C11 H8A 118.7 . . ?
C10 C11 H8A 118.7 . . ?
Ru1 C11 H8A 118.7 . . ?
C11 C12 C13 116.2(6) . . ?
C11 C12 C17 124.0(6) . . ?
C13 C12 C17 119.9(6) . . ?
C11 C12 Ru1 69.8(4) . . ?
C13 C12 Ru1 69.1(3) . . ?
C17 C12 Ru1 133.0(4) . . ?
C12 C13 C14 120.7(6) . . ?
C12 C13 Ru1 75.0(4) . . ?
C14 C13 Ru1 72.4(4) . . ?
C12 C13 H6A 119.5 . . ?
C14 C13 H6A 119.5 . . ?
Ru1 C13 H6A 119.5 . . ?
C9 C14 C13 122.1(6) . . ?
C9 C14 Ru1 76.1(4) . . ?
C13 C14 Ru1 70.9(3) . . ?
C9 C14 H5A 118.7 . . ?
C13 C14 H5A 118.7 . . ?
Ru1 C14 H5A 118.7 . . ?
C9 C15 H15A 109.5 . . ?
C9 C15 H15B 109.5 . . ?
H15A C15 H15B 109.5 . . ?
C9 C15 H15C 109.5 . . ?
H15A C15 H15C 109.5 . . ?
H15B C15 H15C 109.5 . . ?
C17 C16 H16A 109.5 . . ?
C17 C16 H16B 109.5 . . ?
H16A C16 H16B 109.5 . . ?
C17 C16 H16C 109.5 . . ?
H16A C16 H16C 109.5 . . ?
H16B C16 H16C 109.5 . . ?
C16 C17 C12 113.2(6) . . ?
C16 C17 C18 112.3(7) . . ?
C12 C17 C18 108.9(6) . . ?
C16 C17 H17A 107.4 . . ?
C12 C17 H17A 107.4 . . ?
C18 C17 H17A 107.4 . . ?
C17 C18 H18A 109.5 . . ?
C17 C18 H18B 109.5 . . ?
H18A C18 H18B 109.5 . . ?
C17 C18 H18C 109.5 . . ?
H18A C18 H18C 109.5 . . ?
H18B C18 H18C 109.5 . . ?
Cl2 C19 Cl1 116.8(8) . . ?
Cl2 C19 H19A 108.1 . . ?
Cl1 C19 H19A 108.1 . . ?
Cl2 C19 H19B 108.1 . . ?
Cl1 C19 H19B 108.1 . . ?
H19A C19 H19B 107.3 . . ?
C1 S1 C4 101.8(3) . . ?
C2 S2 Ru1 88.5(2) . . ?
C8 S3 C5 90.7(3) . . ?

loop_
_geom_bond_atom_site_label_1
_geom_bond_atom_site_label_2
_geom_bond_distance
_geom_bond_site_symmetry_2
_geom_bond_publ_flag
Ru1 B3 2.134(7) . ?
Ru1 C3 2.168(6) . ?
Ru1 C4 2.178(6) . ?
Ru1 C13 2.259(6) . ?
Ru1 C11 2.268(6) . ?
Ru1 C14 2.277(6) . ?
Ru1 C10 2.285(6) . ?
Ru1 C12 2.335(6) . ?
Ru1 C9 2.370(6) . ?
Ru1 S2 2.4251(17) . ?
B3 C2 1.717(9) . ?
B3 C1 1.749(9) . ?
B3 B7 1.798(11) . ?
B3 B8 1.802(10) . ?
B3 B4 1.836(10) . ?
B4 C1 1.699(10) . ?
B4 B8 1.757(12) . ?
B4 B9 1.782(12) . ?
B4 B5 1.793(12) . ?
B4 H4 1.1000 . ?
B5 C1 1.685(10) . ?
B5 B9 1.776(12) . ?
B5 B10 1.778(13) . ?
B5 B6 1.797(13) . ?
B5 H6 1.1000 . ?
B6 C2 1.737(9) . ?
B6 C1 1.744(10) . ?
B6 B10 1.777(12) . ?
B6 B11 1.793(13) . ?
B6 H5 1.1000 . ?
B7 C2 1.671(10) . ?
B7 B11 1.765(12) . ?
B7 B12 1.768(11) . ?
B7 B8 1.781(12) . ?
B7 H8 1.1000 . ?
B8 B9 1.768(11) . ?
B8 B12 1.787(13) . ?
B8 H9 1.1000 . ?
B9 B12 1.744(14) . ?
B9 B10 1.779(14) . ?
B9 H7 1.1000 . ?
B10 B12 1.786(12) . ?
B10 B11 1.789(13) . ?
B10 H11 1.1000 . ?
B11 C2 1.701(10) . ?
B11 B12 1.799(14) . ?
B11 H10 1.1000 . ?
B12 H12 1.1000 . ?
Br1 C8 1.873(7) . ?
C1 C2 1.709(9) . ?
C1 S1 1.758(7) . ?
C2 S2 1.769(7) . ?
C3 C4 1.416(8) . ?
C3 H9A 0.9700 . ?
C3 H9B 0.9700 . ?
C4 C5 1.482(9) . ?
C4 S1 1.808(6) . ?
C5 C6 1.363(10) . ?
C5 S3 1.733(7) . ?
C6 C7 1.386(11) . ?
C6 H12A 0.9300 . ?
C7 C8 1.343(10) . ?
C7 H13A 0.9300 . ?
C8 S3 1.725(7) . ?
C9 C10 1.380(10) . ?
C9 C14 1.403(10) . ?
C9 C15 1.513(10) . ?
C10 C11 1.424(10) . ?
C10 H3A 0.9800 . ?
C11 C12 1.391(9) . ?
C11 H8A 0.9800 . ?
C12 C13 1.420(9) . ?
C12 C17 1.515(10) . ?
C13 C14 1.428(9) . ?
C13 H6A 0.9800 . ?
C14 H5A 0.9800 . ?
C15 H15A 0.9600 . ?
C15 H15B 0.9600 . ?
C15 H15C 0.9600 . ?
C16 C17 1.510(11) . ?
C16 H16A 0.9600 . ?
C16 H16B 0.9600 . ?
C16 H16C 0.9600 . ?
C17 C18 1.534(10) . ?
C17 H17A 0.9800 . ?
C18 H18A 0.9600 . ?
C18 H18B 0.9600 . ?
C18 H18C 0.9600 . ?
C19 Cl2 1.610(12) . ?
C19 Cl1 1.763(13) . ?
C19 H19A 0.9700 . ?
C19 H19B 0.9700 . ?
